data_7002928
loop_
_publ_author_name
'Uhl, Werner'
'Claesener, Michael'
'Hepp, Alexander'
'Jasper, Beate'
'Vinogradov, Andrej'
'van W\"ullen, Leo'
'K\"oster, Thomas K.-J.'

_publ_section_title
;
 The influence of halogen substituents on the course of hydrogallation
 and hydroalumination reactions
;
_journal_issue 47
_journal_name_full 'Dalton Transactions'
_journal_page_first 10550
_journal_page_last 10562
_journal_paper_doi 10.1039/b913568e
_journal_year 2009
_chemical_formula_sum 'C34 H60 Al2 O2'
_chemical_formula_weight 554.78
_chemical_name_systematic
;
?
;
_space_group_IT_number 2
_symmetry_cell_setting triclinic
_symmetry_space_group_name_Hall '-P 1'
_symmetry_space_group_name_H-M 'P -1'
_atom_sites_solution_hydrogens geom
_atom_sites_solution_primary direct
_atom_sites_solution_secondary difmap
_audit_creation_method SHELXL-97
_cell_angle_alpha 69.5250(10)
_cell_angle_beta 70.3130(10)
_cell_angle_gamma 66.2860(10)
_cell_formula_units_Z 2
_cell_length_a 11.3281(6)
_cell_length_b 12.6118(6)
_cell_length_c 14.8452(7)
_cell_measurement_reflns_used 4886
_cell_measurement_temperature 153(2)
_cell_measurement_theta_max 28.491
_cell_measurement_theta_min 2.224
_cell_volume 1770.91(15)
_computing_cell_refinement 'Bruker SAINT'
_computing_data_collection 'Bruker SMART'
_computing_data_reduction 'Bruker SHELXTL'
_computing_molecular_graphics 'Bruker SHELXTL'
_computing_publication_material 'Bruker SHELXTL'
_computing_structure_refinement 'SHELXL-97 (Sheldrick, 1997)'
_computing_structure_solution 'SHELXS-97 (Sheldrick, 1990)'
_diffrn_ambient_temperature 153(2)
_diffrn_measured_fraction_theta_full 0.967
_diffrn_measured_fraction_theta_max 0.967
_diffrn_measurement_device_type 'CCD area detector'
_diffrn_measurement_method 'omega scan'
_diffrn_radiation_monochromator graphite
_diffrn_radiation_source 'rotating anode'
_diffrn_radiation_type MoK\a
_diffrn_radiation_wavelength 0.71073
_diffrn_reflns_av_R_equivalents 0.0272
_diffrn_reflns_av_sigmaI/netI 0.0496
_diffrn_reflns_limit_h_max 16
_diffrn_reflns_limit_h_min -16
_diffrn_reflns_limit_k_max 17
_diffrn_reflns_limit_k_min -18
_diffrn_reflns_limit_l_max 21
_diffrn_reflns_limit_l_min -21
_diffrn_reflns_number 21618
_diffrn_reflns_theta_full 30.90
_diffrn_reflns_theta_max 30.90
_diffrn_reflns_theta_min 1.50
_exptl_absorpt_coefficient_mu 0.107
_exptl_absorpt_correction_T_max 0.9872
_exptl_absorpt_correction_T_min 0.9747
_exptl_absorpt_correction_type empirical
_exptl_absorpt_process_details SADABS
_exptl_crystal_colour colourless
_exptl_crystal_density_diffrn 1.040
_exptl_crystal_density_method 'not measured'
_exptl_crystal_description block
_exptl_crystal_F_000 612
_exptl_crystal_size_max 0.24
_exptl_crystal_size_mid 0.16
_exptl_crystal_size_min 0.12
_refine_diff_density_max 0.501
_refine_diff_density_min -0.291
_refine_diff_density_rms 0.047
_refine_ls_extinction_method none
_refine_ls_goodness_of_fit_ref 1.040
_refine_ls_hydrogen_treatment constr
_refine_ls_matrix_type full
_refine_ls_number_parameters 353
_refine_ls_number_reflns 10839
_refine_ls_number_restraints 0
_refine_ls_restrained_S_all 1.040
_refine_ls_R_factor_all 0.0827
_refine_ls_R_factor_gt 0.0502
_refine_ls_shift/su_max 0.001
_refine_ls_shift/su_mean 0.000
_refine_ls_structure_factor_coef Fsqd
_refine_ls_weighting_details 'calc w=1/[\s^2^(Fo^2^)+(0.0682P)^2^+0.2040P] where P=(Fo^2^+2Fc^2^)/3'
_refine_ls_weighting_scheme calc
_refine_ls_wR_factor_gt 0.1274
_refine_ls_wR_factor_ref 0.1432
_reflns_number_gt 7337
_reflns_number_total 10839
_reflns_threshold_expression >2sigma(I)
_cod_data_source_file b913568e.txt
_cod_data_source_block sad10
_cod_original_sg_symbol_H-M P-1
_cod_database_code 7002928

loop_
_symmetry_equiv_pos_as_xyz
'x, y, z'
'-x, -y, -z'

loop_
_atom_site_label
_atom_site_type_symbol
_atom_site_fract_x
_atom_site_fract_y
_atom_site_fract_z
_atom_site_U_iso_or_equiv
_atom_site_adp_type
_atom_site_occupancy
_atom_site_symmetry_multiplicity
_atom_site_calc_flag
_atom_site_refinement_flags
_atom_site_disorder_assembly
_atom_site_disorder_group
Al1 Al 0.28570(4) 0.01019(4) 0.31833(3) 0.02471(11) Uani 1 1 d . . .
O1 O 0.15925(10) 0.11518(9) 0.40039(8) 0.0310(2) Uani 1 1 d . . .
C111 C 0.13912(16) 0.07977(15) 0.50851(11) 0.0351(3) Uani 1 1 d . . .
H11A H 0.2196 0.0250 0.5278 0.042 Uiso 1 1 calc R . .
H11B H 0.0716 0.0423 0.5385 0.042 Uiso 1 1 calc R . .
C112 C 0.09714(18) 0.19475(16) 0.53881(13) 0.0411(4) Uani 1 1 d . . .
H11C H 0.0327 0.1936 0.6006 0.049 Uiso 1 1 calc R . .
H11D H 0.1718 0.2077 0.5448 0.049 Uiso 1 1 calc R . .
C113 C 0.03806(17) 0.28984(16) 0.45572(14) 0.0422(4) Uani 1 1 d . . .
H11E H -0.0524 0.2965 0.4645 0.051 Uiso 1 1 calc R . .
H11F H 0.0420 0.3662 0.4512 0.051 Uiso 1 1 calc R . .
C114 C 0.12500(18) 0.24463(14) 0.36559(13) 0.0415(4) Uani 1 1 d . . .
H11G H 0.0780 0.2746 0.3141 0.050 Uiso 1 1 calc R . .
H11H H 0.2030 0.2683 0.3411 0.050 Uiso 1 1 calc R . .
C11 C 0.45517(14) 0.03129(12) 0.30841(10) 0.0252(3) Uani 1 1 d . . .
C12 C 0.53194(15) 0.06260(14) 0.21889(11) 0.0311(3) Uani 1 1 d . . .
H12 H 0.4948 0.0755 0.1651 0.037 Uiso 1 1 calc R . .
C13 C 0.66672(17) 0.08178(17) 0.18582(12) 0.0389(4) Uani 1 1 d . . .
C131 C 0.75363(19) 0.0095(2) 0.25964(15) 0.0709(8) Uani 1 1 d . . .
H13A H 0.8412 0.0150 0.2302 0.085 Uiso 1 1 calc R . .
H13B H 0.7578 -0.0726 0.2781 0.085 Uiso 1 1 calc R . .
H13C H 0.7169 0.0405 0.3173 0.085 Uiso 1 1 calc R . .
C132 C 0.6451(2) 0.2155(2) 0.16653(15) 0.0580(6) Uani 1 1 d . . .
H13D H 0.6023 0.2398 0.2273 0.070 Uiso 1 1 calc R . .
H13E H 0.5903 0.2610 0.1197 0.070 Uiso 1 1 calc R . .
H13F H 0.7290 0.2292 0.1405 0.070 Uiso 1 1 calc R . .
C133 C 0.7386(2) 0.0458(2) 0.08789(15) 0.0554(5) Uani 1 1 d . . .
H13G H 0.7580 -0.0386 0.0988 0.066 Uiso 1 1 calc R . .
H13H H 0.8197 0.0646 0.0622 0.066 Uiso 1 1 calc R . .
H13I H 0.6832 0.0887 0.0414 0.066 Uiso 1 1 calc R . .
C14 C 0.48421(12) 0.01451(12) 0.40402(10) 0.0221(3) Uani 1 1 d . . .
C15 C 0.51436(13) -0.09790(12) 0.47078(10) 0.0240(3) Uani 1 1 d . . .
H15 H 0.5235 -0.1669 0.4522 0.029 Uiso 1 1 calc R . .
C16 C 0.46860(13) 0.11202(12) 0.43703(10) 0.0245(3) Uani 1 1 d . . .
H16 H 0.4454 0.1910 0.3944 0.029 Uiso 1 1 calc R . .
C17 C 0.25701(15) -0.14264(14) 0.39980(12) 0.0332(3) Uani 1 1 d . . .
H17A H 0.2981 -0.1707 0.4545 0.040 Uiso 1 1 calc R . .
H17B H 0.1636 -0.1281 0.4263 0.040 Uiso 1 1 calc R . .
C171 C 0.3101(2) -0.24100(16) 0.34590(15) 0.0477(4) Uani 1 1 d . . .
H17C H 0.4045 -0.2606 0.3231 0.057 Uiso 1 1 calc R . .
H17D H 0.2707 -0.2139 0.2904 0.057 Uiso 1 1 calc R . .
H17E H 0.2885 -0.3106 0.3901 0.057 Uiso 1 1 calc R . .
C18 C 0.22343(16) 0.07572(15) 0.19440(12) 0.0349(3) Uani 1 1 d . . .
H18A H 0.2205 0.1578 0.1689 0.042 Uiso 1 1 calc R . .
H18B H 0.2868 0.0328 0.1468 0.042 Uiso 1 1 calc R . .
C181 C 0.08669(19) 0.06937(18) 0.20533(16) 0.0513(5) Uani 1 1 d . . .
H18C H 0.0879 -0.0121 0.2319 0.062 Uiso 1 1 calc R . .
H18D H 0.0653 0.0993 0.1418 0.062 Uiso 1 1 calc R . .
H18E H 0.0213 0.1170 0.2491 0.062 Uiso 1 1 calc R . .
Al2 Al 0.77313(4) 0.53910(4) 0.27815(3) 0.02360(10) Uani 1 1 d . . .
O2 O 0.65753(11) 0.63741(9) 0.18832(8) 0.0317(2) Uani 1 1 d . . .
C211 C 0.62856(19) 0.59432(17) 0.12113(13) 0.0430(4) Uani 1 1 d . . .
H21A H 0.5562 0.5631 0.1541 0.052 Uiso 1 1 calc R . .
H21B H 0.7046 0.5324 0.0976 0.052 Uiso 1 1 calc R . .
C212 C 0.5930(3) 0.7003(2) 0.03732(16) 0.0669(6) Uani 1 1 d . . .
H21C H 0.6673 0.6995 -0.0184 0.080 Uiso 1 1 calc R . .
H21D H 0.5205 0.7007 0.0174 0.080 Uiso 1 1 calc R . .
C213 C 0.5549(3) 0.8057(2) 0.07598(16) 0.0697(7) Uani 1 1 d . . .
H21E H 0.4625 0.8288 0.1078 0.084 Uiso 1 1 calc R . .
H21F H 0.5728 0.8722 0.0238 0.084 Uiso 1 1 calc R . .
C214 C 0.6391(2) 0.76516(15) 0.14893(14) 0.0464(4) Uani 1 1 d . . .
H21G H 0.7226 0.7788 0.1170 0.056 Uiso 1 1 calc R . .
H21H H 0.5950 0.8066 0.2006 0.056 Uiso 1 1 calc R . .
C21 C 0.94834(14) 0.54701(13) 0.19100(10) 0.0248(3) Uani 1 1 d . . .
C22 C 1.02311(15) 0.58001(14) 0.22285(10) 0.0299(3) Uani 1 1 d . . .
H22 H 0.9811 0.5982 0.2861 0.036 Uiso 1 1 calc R . .
C23 C 1.15984(17) 0.59499(17) 0.18097(11) 0.0382(4) Uani 1 1 d . . .
C231 C 1.24758(19) 0.5288(2) 0.10162(16) 0.0639(7) Uani 1 1 d . . .
H23A H 1.3347 0.5347 0.0844 0.077 Uiso 1 1 calc R . .
H23B H 1.2108 0.5637 0.0443 0.077 Uiso 1 1 calc R . .
H23C H 1.2527 0.4462 0.1260 0.077 Uiso 1 1 calc R . .
C232 C 1.1402(2) 0.7294(2) 0.14199(16) 0.0635(6) Uani 1 1 d . . .
H23D H 1.2247 0.7418 0.1201 0.076 Uiso 1 1 calc R . .
H23E H 1.0858 0.7690 0.1938 0.076 Uiso 1 1 calc R . .
H23F H 1.0977 0.7615 0.0877 0.076 Uiso 1 1 calc R . .
C233 C 1.2284(2) 0.5462(2) 0.26673(14) 0.0517(5) Uani 1 1 d . . .
H23G H 1.3115 0.5613 0.2443 0.062 Uiso 1 1 calc R . .
H23H H 1.2437 0.4617 0.2910 0.062 Uiso 1 1 calc R . .
H23I H 1.1731 0.5850 0.3188 0.062 Uiso 1 1 calc R . .
C24 C 0.98161(13) 0.52187(12) 0.09287(9) 0.0218(3) Uani 1 1 d . . .
C25 C 1.00177(13) 0.40842(12) 0.08491(10) 0.0245(3) Uani 1 1 d . . .
H25 H 1.0023 0.3438 0.1433 0.029 Uiso 1 1 calc R . .
C26 C 0.97896(14) 0.61331(13) 0.00545(10) 0.0248(3) Uani 1 1 d . . .
H26 H 0.9634 0.6929 0.0080 0.030 Uiso 1 1 calc R . .
C27 C 0.70228(16) 0.63304(14) 0.37789(11) 0.0316(3) Uani 1 1 d . . .
H27A H 0.7242 0.7057 0.3478 0.038 Uiso 1 1 calc R . .
H27B H 0.6075 0.6550 0.3939 0.038 Uiso 1 1 calc R . .
C271 C 0.74838(17) 0.57483(15) 0.47418(11) 0.0369(4) Uani 1 1 d . . .
H27C H 0.7288 0.5012 0.5052 0.044 Uiso 1 1 calc R . .
H27D H 0.7033 0.6277 0.5174 0.044 Uiso 1 1 calc R . .
H27E H 0.8421 0.5589 0.4607 0.044 Uiso 1 1 calc R . .
C28 C 0.73832(15) 0.38617(14) 0.31782(11) 0.0309(3) Uani 1 1 d . . .
H28A H 0.7554 0.3605 0.2596 0.037 Uiso 1 1 calc R . .
H28B H 0.7988 0.3270 0.3572 0.037 Uiso 1 1 calc R . .
C281 C 0.59619(17) 0.39293(17) 0.37660(13) 0.0428(4) Uani 1 1 d . . .
H28C H 0.5789 0.4165 0.4359 0.051 Uiso 1 1 calc R . .
H28D H 0.5858 0.3160 0.3935 0.051 Uiso 1 1 calc R . .
H28E H 0.5350 0.4506 0.3372 0.051 Uiso 1 1 calc R . .

loop_
_atom_site_aniso_label
_atom_site_aniso_U_11
_atom_site_aniso_U_22
_atom_site_aniso_U_33
_atom_site_aniso_U_23
_atom_site_aniso_U_13
_atom_site_aniso_U_12
Al1 0.0229(2) 0.0253(2) 0.0279(2) -0.00589(17) -0.00610(16) -0.01005(17)
O1 0.0299(5) 0.0274(5) 0.0311(5) -0.0069(4) -0.0060(4) -0.0058(4)
C111 0.0298(8) 0.0393(9) 0.0300(8) -0.0084(7) -0.0026(6) -0.0086(7)
C112 0.0383(9) 0.0434(10) 0.0429(10) -0.0178(8) -0.0093(7) -0.0087(8)
C113 0.0362(9) 0.0360(9) 0.0555(11) -0.0199(8) -0.0149(8) -0.0017(7)
C114 0.0458(10) 0.0260(8) 0.0437(10) -0.0047(7) -0.0119(8) -0.0047(7)
C11 0.0256(7) 0.0233(7) 0.0281(7) -0.0049(5) -0.0071(5) -0.0098(5)
C12 0.0310(8) 0.0369(8) 0.0282(7) -0.0015(6) -0.0090(6) -0.0176(7)
C13 0.0368(9) 0.0546(11) 0.0282(8) 0.0016(7) -0.0053(6) -0.0295(8)
C131 0.0339(10) 0.118(2) 0.0480(12) 0.0185(12) -0.0127(9) -0.0421(12)
C132 0.0680(14) 0.0725(15) 0.0526(12) -0.0140(11) -0.0022(10) -0.0522(12)
C133 0.0492(11) 0.0724(14) 0.0488(11) -0.0153(10) 0.0070(9) -0.0383(11)
C14 0.0173(6) 0.0229(6) 0.0261(7) -0.0060(5) -0.0028(5) -0.0085(5)
C15 0.0227(6) 0.0202(6) 0.0312(7) -0.0076(5) -0.0052(5) -0.0087(5)
C16 0.0242(6) 0.0194(6) 0.0293(7) -0.0027(5) -0.0071(5) -0.0085(5)
C17 0.0299(8) 0.0318(8) 0.0389(9) -0.0046(7) -0.0071(6) -0.0152(6)
C171 0.0584(12) 0.0322(9) 0.0550(11) -0.0087(8) -0.0144(9) -0.0176(8)
C18 0.0351(8) 0.0377(9) 0.0348(8) -0.0046(7) -0.0119(7) -0.0151(7)
C181 0.0498(11) 0.0503(11) 0.0614(12) 0.0060(9) -0.0333(10) -0.0237(9)
Al2 0.0261(2) 0.0273(2) 0.0190(2) -0.00780(16) -0.00147(16) -0.01152(17)
O2 0.0354(6) 0.0303(6) 0.0293(5) -0.0049(4) -0.0109(4) -0.0097(5)
C211 0.0486(10) 0.0515(11) 0.0376(9) -0.0077(8) -0.0204(8) -0.0191(9)
C212 0.0850(17) 0.0588(14) 0.0516(13) -0.0031(10) -0.0388(12) -0.0082(12)
C213 0.0934(18) 0.0505(13) 0.0394(11) -0.0023(9) -0.0274(11) 0.0049(12)
C214 0.0530(11) 0.0289(9) 0.0456(10) -0.0041(7) -0.0090(8) -0.0080(8)
C21 0.0286(7) 0.0285(7) 0.0177(6) -0.0071(5) -0.0013(5) -0.0119(6)
C22 0.0357(8) 0.0397(8) 0.0189(6) -0.0082(6) -0.0004(6) -0.0206(7)
C23 0.0413(9) 0.0598(11) 0.0270(8) -0.0102(7) -0.0033(7) -0.0336(8)
C231 0.0350(10) 0.124(2) 0.0546(12) -0.0465(13) 0.0072(9) -0.0403(12)
C232 0.0723(15) 0.0716(15) 0.0567(13) 0.0090(11) -0.0159(11) -0.0536(13)
C233 0.0540(11) 0.0749(14) 0.0423(10) -0.0050(10) -0.0172(9) -0.0396(11)
C24 0.0202(6) 0.0281(7) 0.0184(6) -0.0076(5) -0.0017(5) -0.0097(5)
C25 0.0267(7) 0.0260(7) 0.0188(6) -0.0031(5) -0.0036(5) -0.0100(6)
C26 0.0300(7) 0.0242(7) 0.0217(6) -0.0073(5) -0.0031(5) -0.0109(6)
C27 0.0341(8) 0.0347(8) 0.0266(7) -0.0128(6) -0.0004(6) -0.0127(7)
C271 0.0430(9) 0.0396(9) 0.0286(8) -0.0150(7) -0.0045(7) -0.0114(7)
C28 0.0327(8) 0.0311(8) 0.0299(8) -0.0056(6) -0.0056(6) -0.0143(6)
C281 0.0414(9) 0.0475(10) 0.0405(9) -0.0033(8) -0.0031(7) -0.0268(8)

loop_
_atom_type_symbol
_atom_type_description
_atom_type_scat_dispersion_real
_atom_type_scat_dispersion_imag
_atom_type_scat_source
C C 0.0033 0.0016 'International Tables Vol C Tables 4.2.6.8 and 6.1.1.4'
H H 0.0000 0.0000 'International Tables Vol C Tables 4.2.6.8 and 6.1.1.4'
O O 0.0106 0.0060 'International Tables Vol C Tables 4.2.6.8 and 6.1.1.4'
Al Al 0.0645 0.0514 'International Tables Vol C Tables 4.2.6.8 and 6.1.1.4'

loop_
_geom_angle_atom_site_label_1
_geom_angle_atom_site_label_2
_geom_angle_atom_site_label_3
_geom_angle
_geom_angle_site_symmetry_1
_geom_angle_site_symmetry_3
_geom_angle_publ_flag
O1 Al1 C17 99.90(6) . . ?
O1 Al1 C18 103.51(6) . . ?
C17 Al1 C18 114.97(7) . . ?
O1 Al1 C11 102.08(5) . . ?
C17 Al1 C11 117.70(6) . . ?
C18 Al1 C11 115.08(6) . . ?
C114 O1 C111 109.74(12) . . ?
C114 O1 Al1 122.01(9) . . ?
C111 O1 Al1 122.23(9) . . ?
O1 C111 C112 105.32(13) . . ?
O1 C111 H11A 110.7 . . ?
C112 C111 H11A 110.7 . . ?
O1 C111 H11B 110.7 . . ?
C112 C111 H11B 110.7 . . ?
H11A C111 H11B 108.8 . . ?
C113 C112 C111 103.72(14) . . ?
C113 C112 H11C 111.0 . . ?
C111 C112 H11C 111.0 . . ?
C113 C112 H11D 111.0 . . ?
C111 C112 H11D 111.0 . . ?
H11C C112 H11D 109.0 . . ?
C114 C113 C112 103.00(14) . . ?
C114 C113 H11E 111.2 . . ?
C112 C113 H11E 111.2 . . ?
C114 C113 H11F 111.2 . . ?
C112 C113 H11F 111.2 . . ?
H11E C113 H11F 109.1 . . ?
O1 C114 C113 104.33(13) . . ?
O1 C114 H11G 110.9 . . ?
C113 C114 H11G 110.9 . . ?
O1 C114 H11H 110.9 . . ?
C113 C114 H11H 110.9 . . ?
H11G C114 H11H 108.9 . . ?
C12 C11 C14 124.80(13) . . ?
C12 C11 Al1 119.54(11) . . ?
C14 C11 Al1 115.63(9) . . ?
C11 C12 C13 132.70(14) . . ?
C11 C12 H12 113.7 . . ?
C13 C12 H12 113.7 . . ?
C131 C13 C12 113.63(13) . . ?
C131 C13 C133 108.74(17) . . ?
C12 C13 C133 107.90(14) . . ?
C131 C13 C132 109.57(17) . . ?
C12 C13 C132 108.99(15) . . ?
C133 C13 C132 107.85(14) . . ?
C13 C131 H13A 109.5 . . ?
C13 C131 H13B 109.5 . . ?
H13A C131 H13B 109.5 . . ?
C13 C131 H13C 109.5 . . ?
H13A C131 H13C 109.5 . . ?
H13B C131 H13C 109.5 . . ?
C13 C132 H13D 109.5 . . ?
C13 C132 H13E 109.5 . . ?
H13D C132 H13E 109.5 . . ?
C13 C132 H13F 109.5 . . ?
H13D C132 H13F 109.5 . . ?
H13E C132 H13F 109.5 . . ?
C13 C133 H13G 109.5 . . ?
C13 C133 H13H 109.5 . . ?
H13G C133 H13H 109.5 . . ?
C13 C133 H13I 109.5 . . ?
H13G C133 H13I 109.5 . . ?
H13H C133 H13I 109.5 . . ?
C15 C14 C16 116.16(13) . . ?
C15 C14 C11 121.77(12) . . ?
C16 C14 C11 121.71(12) . . ?
C16 C15 C14 121.73(12) 2_656 . ?
C16 C15 H15 119.1 2_656 . ?
C14 C15 H15 119.1 . . ?
C15 C16 C14 122.09(13) 2_656 . ?
C15 C16 H16 119.0 2_656 . ?
C14 C16 H16 119.0 . . ?
C171 C17 Al1 115.08(12) . . ?
C171 C17 H17A 108.5 . . ?
Al1 C17 H17A 108.5 . . ?
C171 C17 H17B 108.5 . . ?
Al1 C17 H17B 108.5 . . ?
H17A C17 H17B 107.5 . . ?
C17 C171 H17C 109.5 . . ?
C17 C171 H17D 109.5 . . ?
H17C C171 H17D 109.5 . . ?
C17 C171 H17E 109.5 . . ?
H17C C171 H17E 109.5 . . ?
H17D C171 H17E 109.5 . . ?
C181 C18 Al1 114.47(12) . . ?
C181 C18 H18A 108.6 . . ?
Al1 C18 H18A 108.6 . . ?
C181 C18 H18B 108.6 . . ?
Al1 C18 H18B 108.6 . . ?
H18A C18 H18B 107.6 . . ?
C18 C181 H18C 109.5 . . ?
C18 C181 H18D 109.5 . . ?
H18C C181 H18D 109.5 . . ?
C18 C181 H18E 109.5 . . ?
H18C C181 H18E 109.5 . . ?
H18D C181 H18E 109.5 . . ?
O2 Al2 C28 101.63(6) . . ?
O2 Al2 C27 100.28(6) . . ?
C28 Al2 C27 117.09(7) . . ?
O2 Al2 C21 101.11(5) . . ?
C28 Al2 C21 117.86(6) . . ?
C27 Al2 C21 114.36(6) . . ?
C214 O2 C211 109.30(13) . . ?
C214 O2 Al2 120.75(10) . . ?
C211 O2 Al2 124.83(10) . . ?
O2 C211 C212 105.96(16) . . ?
O2 C211 H21A 110.5 . . ?
C212 C211 H21A 110.5 . . ?
O2 C211 H21B 110.5 . . ?
C212 C211 H21B 110.5 . . ?
H21A C211 H21B 108.7 . . ?
C213 C212 C211 105.25(17) . . ?
C213 C212 H21C 110.7 . . ?
C211 C212 H21C 110.7 . . ?
C213 C212 H21D 110.7 . . ?
C211 C212 H21D 110.7 . . ?
H21C C212 H21D 108.8 . . ?
C212 C213 C214 104.48(17) . . ?
C212 C213 H21E 110.9 . . ?
C214 C213 H21E 110.9 . . ?
C212 C213 H21F 110.9 . . ?
C214 C213 H21F 110.9 . . ?
H21E C213 H21F 108.9 . . ?
O2 C214 C213 104.39(16) . . ?
O2 C214 H21G 110.9 . . ?
C213 C214 H21G 110.9 . . ?
O2 C214 H21H 110.9 . . ?
C213 C214 H21H 110.9 . . ?
H21G C214 H21H 108.9 . . ?
C22 C21 C24 125.62(12) . . ?
C22 C21 Al2 117.93(10) . . ?
C24 C21 Al2 116.36(9) . . ?
C21 C22 C23 134.27(13) . . ?
C21 C22 H22 112.9 . . ?
C23 C22 H22 112.9 . . ?
C231 C23 C22 114.26(13) . . ?
C231 C23 C233 108.11(17) . . ?
C22 C23 C233 107.24(13) . . ?
C231 C23 C232 111.05(16) . . ?
C22 C23 C232 107.70(15) . . ?
C233 C23 C232 108.27(15) . . ?
C23 C231 H23A 109.5 . . ?
C23 C231 H23B 109.5 . . ?
H23A C231 H23B 109.5 . . ?
C23 C231 H23C 109.5 . . ?
H23A C231 H23C 109.5 . . ?
H23B C231 H23C 109.5 . . ?
C23 C232 H23D 109.5 . . ?
C23 C232 H23E 109.5 . . ?
H23D C232 H23E 109.5 . . ?
C23 C232 H23F 109.5 . . ?
H23D C232 H23F 109.5 . . ?
H23E C232 H23F 109.5 . . ?
C23 C233 H23G 109.5 . . ?
C23 C233 H23H 109.5 . . ?
H23G C233 H23H 109.5 . . ?
C23 C233 H23I 109.5 . . ?
H23G C233 H23I 109.5 . . ?
H23H C233 H23I 109.5 . . ?
C25 C24 C26 116.60(12) . . ?
C25 C24 C21 121.28(12) . . ?
C26 C24 C21 121.71(12) . . ?
C26 C25 C24 121.70(12) 2_765 . ?
C26 C25 H25 119.2 2_765 . ?
C24 C25 H25 119.2 . . ?
C25 C26 C24 121.68(13) 2_765 . ?
C25 C26 H26 119.2 2_765 . ?
C24 C26 H26 119.2 . . ?
C271 C27 Al2 117.75(11) . . ?
C271 C27 H27A 107.9 . . ?
Al2 C27 H27A 107.9 . . ?
C271 C27 H27B 107.9 . . ?
Al2 C27 H27B 107.9 . . ?
H27A C27 H27B 107.2 . . ?
C27 C271 H27C 109.5 . . ?
C27 C271 H27D 109.5 . . ?
H27C C271 H27D 109.5 . . ?
C27 C271 H27E 109.5 . . ?
H27C C271 H27E 109.5 . . ?
H27D C271 H27E 109.5 . . ?
C281 C28 Al2 113.65(11) . . ?
C281 C28 H28A 108.8 . . ?
Al2 C28 H28A 108.8 . . ?
C281 C28 H28B 108.8 . . ?
Al2 C28 H28B 108.8 . . ?
H28A C28 H28B 107.7 . . ?
C28 C281 H28C 109.5 . . ?
C28 C281 H28D 109.5 . . ?
H28C C281 H28D 109.5 . . ?
C28 C281 H28E 109.5 . . ?
H28C C281 H28E 109.5 . . ?
H28D C281 H28E 109.5 . . ?

loop_
_geom_bond_atom_site_label_1
_geom_bond_atom_site_label_2
_geom_bond_distance
_geom_bond_site_symmetry_2
_geom_bond_publ_flag
Al1 O1 1.9278(11) . ?
Al1 C17 1.9727(15) . ?
Al1 C18 1.9765(16) . ?
Al1 C11 1.9928(14) . ?
O1 C114 1.4554(18) . ?
O1 C111 1.4702(18) . ?
C111 C112 1.513(2) . ?
C111 H11A 0.9600 . ?
C111 H11B 0.9600 . ?
C112 C113 1.511(2) . ?
C112 H11C 0.9600 . ?
C112 H11D 0.9600 . ?
C113 C114 1.510(2) . ?
C113 H11E 0.9600 . ?
C113 H11F 0.9600 . ?
C114 H11G 0.9600 . ?
C114 H11H 0.9600 . ?
C11 C12 1.345(2) . ?
C11 C14 1.4885(19) . ?
C12 C13 1.530(2) . ?
C12 H12 0.9600 . ?
C13 C131 1.519(3) . ?
C13 C133 1.533(3) . ?
C13 C132 1.537(3) . ?
C131 H13A 0.9599 . ?
C131 H13B 0.9599 . ?
C131 H13C 0.9599 . ?
C132 H13D 0.9599 . ?
C132 H13E 0.9599 . ?
C132 H13F 0.9599 . ?
C133 H13G 0.9599 . ?
C133 H13H 0.9599 . ?
C133 H13I 0.9599 . ?
C14 C15 1.4015(19) . ?
C14 C16 1.4043(18) . ?
C15 C16 1.386(2) 2_656 ?
C15 H15 0.9600 . ?
C16 C15 1.386(2) 2_656 ?
C16 H16 0.9600 . ?
C17 C171 1.520(2) . ?
C17 H17A 0.9600 . ?
C17 H17B 0.9600 . ?
C171 H17C 0.9599 . ?
C171 H17D 0.9599 . ?
C171 H17E 0.9599 . ?
C18 C181 1.534(2) . ?
C18 H18A 0.9600 . ?
C18 H18B 0.9600 . ?
C181 H18C 0.9599 . ?
C181 H18D 0.9599 . ?
C181 H18E 0.9599 . ?
Al2 O2 1.9350(11) . ?
Al2 C28 1.9705(15) . ?
Al2 C27 1.9754(15) . ?
Al2 C21 1.9904(14) . ?
O2 C214 1.461(2) . ?
O2 C211 1.4632(19) . ?
C211 C212 1.496(3) . ?
C211 H21A 0.9600 . ?
C211 H21B 0.9600 . ?
C212 C213 1.480(3) . ?
C212 H21C 0.9600 . ?
C212 H21D 0.9600 . ?
C213 C214 1.503(3) . ?
C213 H21E 0.9600 . ?
C213 H21F 0.9600 . ?
C214 H21G 0.9600 . ?
C214 H21H 0.9600 . ?
C21 C22 1.344(2) . ?
C21 C24 1.4906(18) . ?
C22 C23 1.525(2) . ?
C22 H22 0.9600 . ?
C23 C231 1.518(3) . ?
C23 C233 1.529(2) . ?
C23 C232 1.534(3) . ?
C231 H23A 0.9599 . ?
C231 H23B 0.9599 . ?
C231 H23C 0.9599 . ?
C232 H23D 0.9599 . ?
C232 H23E 0.9599 . ?
C232 H23F 0.9599 . ?
C233 H23G 0.9599 . ?
C233 H23H 0.9599 . ?
C233 H23I 0.9599 . ?
C24 C25 1.3967(19) . ?
C24 C26 1.4023(19) . ?
C25 C26 1.3905(18) 2_765 ?
C25 H25 0.9600 . ?
C26 C25 1.3905(18) 2_765 ?
C26 H26 0.9600 . ?
C27 C271 1.522(2) . ?
C27 H27A 0.9600 . ?
C27 H27B 0.9600 . ?
C271 H27C 0.9599 . ?
C271 H27D 0.9599 . ?
C271 H27E 0.9599 . ?
C28 C281 1.535(2) . ?
C28 H28A 0.9600 . ?
C28 H28B 0.9600 . ?
C281 H28C 0.9599 . ?
C281 H28D 0.9599 . ?
C281 H28E 0.9599 . ?

loop_
_geom_torsion_atom_site_label_1
_geom_torsion_atom_site_label_2
_geom_torsion_atom_site_label_3
_geom_torsion_atom_site_label_4
_geom_torsion
_geom_torsion_site_symmetry_1
_geom_torsion_site_symmetry_2
_geom_torsion_site_symmetry_3
_geom_torsion_site_symmetry_4
_geom_torsion_publ_flag
C17 Al1 O1 C114 -169.61(12) . . . . ?
C18 Al1 O1 C114 -50.75(13) . . . . ?
C11 Al1 O1 C114 69.06(12) . . . . ?
C17 Al1 O1 C111 40.51(12) . . . . ?
C18 Al1 O1 C111 159.37(11) . . . . ?
C11 Al1 O1 C111 -80.82(11) . . . . ?
C114 O1 C111 C112 -2.97(16) . . . . ?
Al1 O1 C111 C112 150.15(10) . . . . ?
O1 C111 C112 C113 24.59(17) . . . . ?
C111 C112 C113 C114 -36.40(17) . . . . ?
C111 O1 C114 C113 -19.91(17) . . . . ?
Al1 O1 C114 C113 -173.10(10) . . . . ?
C112 C113 C114 O1 34.69(18) . . . . ?
O1 Al1 C11 C12 -125.73(12) . . . . ?
C17 Al1 C11 C12 126.16(13) . . . . ?
C18 Al1 C11 C12 -14.39(15) . . . . ?
O1 Al1 C11 C14 52.18(11) . . . . ?
C17 Al1 C11 C14 -55.94(12) . . . . ?
C18 Al1 C11 C14 163.51(10) . . . . ?
C14 C11 C12 C13 4.6(3) . . . . ?
Al1 C11 C12 C13 -177.74(15) . . . . ?
C11 C12 C13 C131 27.3(3) . . . . ?
C11 C12 C13 C133 147.94(19) . . . . ?
C11 C12 C13 C132 -95.2(2) . . . . ?
C12 C11 C14 C15 -113.36(17) . . . . ?
Al1 C11 C14 C15 68.86(15) . . . . ?
C12 C11 C14 C16 73.8(2) . . . . ?
Al1 C11 C14 C16 -103.97(13) . . . . ?
C16 C14 C15 C16 -1.8(2) . . . 2_656 ?
C11 C14 C15 C16 -174.96(12) . . . 2_656 ?
C15 C14 C16 C15 1.8(2) . . . 2_656 ?
C11 C14 C16 C15 174.97(12) . . . 2_656 ?
O1 Al1 C17 C171 162.69(12) . . . . ?
C18 Al1 C17 C171 52.64(14) . . . . ?
C11 Al1 C17 C171 -87.95(14) . . . . ?
O1 Al1 C18 C181 -64.06(14) . . . . ?
C17 Al1 C18 C181 43.81(15) . . . . ?
C11 Al1 C18 C181 -174.55(12) . . . . ?
C28 Al2 O2 C214 172.71(12) . . . . ?
C27 Al2 O2 C214 52.05(12) . . . . ?
C21 Al2 O2 C214 -65.51(12) . . . . ?
C28 Al2 O2 C211 -35.34(13) . . . . ?
C27 Al2 O2 C211 -156.00(12) . . . . ?
C21 Al2 O2 C211 86.44(12) . . . . ?
C214 O2 C211 C212 0.8(2) . . . . ?
Al2 O2 C211 C212 -153.89(13) . . . . ?
O2 C211 C212 C213 -20.4(2) . . . . ?
C211 C212 C213 C214 31.8(3) . . . . ?
C211 O2 C214 C213 18.75(19) . . . . ?
Al2 O2 C214 C213 174.61(12) . . . . ?
C212 C213 C214 O2 -31.1(2) . . . . ?
O2 Al2 C21 C22 127.24(12) . . . . ?
C28 Al2 C21 C22 -123.12(13) . . . . ?
C27 Al2 C21 C22 20.48(15) . . . . ?
O2 Al2 C21 C24 -49.50(11) . . . . ?
C28 Al2 C21 C24 60.14(13) . . . . ?
C27 Al2 C21 C24 -156.26(10) . . . . ?
C24 C21 C22 C23 -4.7(3) . . . . ?
Al2 C21 C22 C23 178.86(15) . . . . ?
C21 C22 C23 C231 -19.8(3) . . . . ?
C21 C22 C23 C233 -139.63(19) . . . . ?
C21 C22 C23 C232 104.0(2) . . . . ?
C22 C21 C24 C25 116.95(17) . . . . ?
Al2 C21 C24 C25 -66.60(16) . . . . ?
C22 C21 C24 C26 -70.6(2) . . . . ?
Al2 C21 C24 C26 105.83(13) . . . . ?
C26 C24 C25 C26 1.3(2) . . . 2_765 ?
C21 C24 C25 C26 174.12(13) . . . 2_765 ?
C25 C24 C26 C25 -1.3(2) . . . 2_765 ?
C21 C24 C26 C25 -174.09(13) . . . 2_765 ?
O2 Al2 C27 C271 168.39(11) . . . . ?
C28 Al2 C27 C271 59.55(14) . . . . ?
C21 Al2 C27 C271 -84.33(13) . . . . ?
O2 Al2 C28 C281 -65.15(12) . . . . ?
C27 Al2 C28 C281 42.90(14) . . . . ?
C21 Al2 C28 C281 -174.50(11) . . . . ?
